data_2236378
loop_
_publ_author_name
'Fun, Hoong-Kun'
'Ooi, Chin Wei'
'Sapnakumari, M.'
'Narayana, B.'
'Sarojini, B. K.'

_publ_section_title
;
 1-[3-(4-Fluorophenyl)-5-phenyl-4,5-dihydro-1<i>H</i>-pyrazol-1-yl]ethanone
;
_journal_coeditor_code IS5177
_journal_issue 9
_journal_name_full 'Acta Crystallographica Section E'
_journal_page_first o2634
_journal_paper_doi 10.1107/S1600536812033971
_journal_volume 68
_journal_year 2012
_chemical_formula_iupac 'C17 H15 F N2 O'
_chemical_formula_moiety 'C17 H15 F N2 O'
_chemical_formula_sum 'C17 H15 F N2 O'
_chemical_formula_weight 282.31
_chemical_name_systematic
;
1-[3-(4-Fluorophenyl)-5-phenyl-4,5-dihydro-1<i>H</i>-pyrazol-1-yl]ethanone
;
_space_group_IT_number 61
_symmetry_cell_setting orthorhombic
_symmetry_space_group_name_Hall '-P 2ac 2ab'
_symmetry_space_group_name_H-M 'P b c a'
_atom_sites_solution_hydrogens geom
_atom_sites_solution_primary direct
_atom_sites_solution_secondary difmap
_audit_creation_method SHELXL-97
_cell_angle_alpha 90.00
_cell_angle_beta 90.00
_cell_angle_gamma 90.00
_cell_formula_units_Z 8
_cell_length_a 13.0973(6)
_cell_length_b 8.6104(4)
_cell_length_c 24.5948(12)
_cell_measurement_reflns_used 8833
_cell_measurement_temperature 100.0(10)
_cell_measurement_theta_max 30.05
_cell_measurement_theta_min 2.95
_cell_volume 2773.6(2)
_computing_cell_refinement 'SAINT (Bruker, 2009)'
_computing_data_collection 'APEX2 (Bruker, 2009)'
_computing_data_reduction 'SAINT (Bruker, 2009)'
_computing_molecular_graphics 'SHELXTL (Sheldrick, 2008)'
_computing_publication_material
;
SHELXTL (Sheldrick, 2008) and PLATON (Spek, 2009)
;
_computing_structure_refinement 'SHELXTL (Sheldrick, 2008)'
_computing_structure_solution 'SHELXTL (Sheldrick, 2008)'
_diffrn_ambient_temperature 100.0(10)
_diffrn_measured_fraction_theta_full 0.994
_diffrn_measured_fraction_theta_max 0.994
_diffrn_measurement_device_type 'Bruker APEX DUO CCD area-detector'
_diffrn_measurement_method '\f and \w scans'
_diffrn_radiation_monochromator graphite
_diffrn_radiation_source 'fine-focus sealed tube'
_diffrn_radiation_type MoK\a
_diffrn_radiation_wavelength 0.71073
_diffrn_reflns_av_R_equivalents 0.0287
_diffrn_reflns_av_sigmaI/netI 0.0194
_diffrn_reflns_limit_h_max 18
_diffrn_reflns_limit_h_min -14
_diffrn_reflns_limit_k_max 12
_diffrn_reflns_limit_k_min -9
_diffrn_reflns_limit_l_max 34
_diffrn_reflns_limit_l_min -34
_diffrn_reflns_number 25040
_diffrn_reflns_theta_full 30.13
_diffrn_reflns_theta_max 30.13
_diffrn_reflns_theta_min 1.66
_diffrn_standards_number 0
_exptl_absorpt_coefficient_mu 0.095
_exptl_absorpt_correction_T_max 0.9913
_exptl_absorpt_correction_T_min 0.9690
_exptl_absorpt_correction_type multi-scan
_exptl_absorpt_process_details '(<i>SADABS</i>; Bruker, 2009)'
_exptl_crystal_colour colourless
_exptl_crystal_density_diffrn 1.352
_exptl_crystal_density_method 'not measured'
_exptl_crystal_description plate
_exptl_crystal_F_000 1184
_exptl_crystal_size_max 0.34
_exptl_crystal_size_mid 0.33
_exptl_crystal_size_min 0.09
_refine_diff_density_max 0.378
_refine_diff_density_min -0.239
_refine_ls_extinction_method none
_refine_ls_goodness_of_fit_ref 1.034
_refine_ls_hydrogen_treatment constr
_refine_ls_matrix_type full
_refine_ls_number_parameters 191
_refine_ls_number_reflns 4069
_refine_ls_number_restraints 0
_refine_ls_restrained_S_all 1.034
_refine_ls_R_factor_all 0.0478
_refine_ls_R_factor_gt 0.0392
_refine_ls_shift/su_max 0.001
_refine_ls_shift/su_mean 0.000
_refine_ls_structure_factor_coef Fsqd
_refine_ls_weighting_details 'calc w=1/[\s^2^(Fo^2^)+(0.0593P)^2^+0.9304P] where P=(Fo^2^+2Fc^2^)/3'
_refine_ls_weighting_scheme calc
_refine_ls_wR_factor_gt 0.1048
_refine_ls_wR_factor_ref 0.1125
_reflns_number_gt 3442
_reflns_number_total 4069
_reflns_threshold_expression I>2\s(I)
_cod_data_source_file is5177.cif
_cod_data_source_block I
_cod_database_code 2236378
_cod_database_fobs_code 2236378

loop_
_symmetry_equiv_pos_as_xyz
'x, y, z'
'-x+1/2, -y, z+1/2'
'-x, y+1/2, -z+1/2'
'x+1/2, -y+1/2, -z'
'-x, -y, -z'
'x-1/2, y, -z-1/2'
'x, -y-1/2, z-1/2'
'-x-1/2, y-1/2, z'

loop_
_atom_site_type_symbol
_atom_site_label
_atom_site_fract_x
_atom_site_fract_y
_atom_site_fract_z
_atom_site_U_iso_or_equiv
_atom_site_adp_type
_atom_site_calc_flag
_atom_site_refinement_flags
_atom_site_occupancy
_atom_site_symmetry_multiplicity
F F1 0.82344(6) -0.34824(9) 0.79260(3) 0.03354(18) Uani d . 1 1
O O1 0.34443(6) 0.10960(9) 0.53136(3) 0.02267(17) Uani d . 1 1
N N1 0.49592(6) -0.01792(10) 0.64081(4) 0.01708(17) Uani d . 1 1
N N2 0.46304(6) 0.06398(10) 0.59506(3) 0.01737(17) Uani d . 1 1
C C1 0.76046(8) -0.09765(12) 0.67970(4) 0.0202(2) Uani d . 1 1
H H1A 0.7939 -0.0381 0.6525 0.024 Uiso calc R 1 1
C C2 0.81782(8) -0.18030(13) 0.71746(5) 0.0246(2) Uani d . 1 1
H H2A 0.8903 -0.1776 0.7165 0.029 Uiso calc R 1 1
C C3 0.76748(9) -0.26591(13) 0.75618(4) 0.0242(2) Uani d . 1 1
C C4 0.66219(9) -0.27418(13) 0.75934(4) 0.0248(2) Uani d . 1 1
H H4A 0.6297 -0.3347 0.7866 0.030 Uiso calc R 1 1
C C5 0.60547(8) -0.19140(13) 0.72153(4) 0.0223(2) Uani d . 1 1
H H5A 0.5330 -0.1956 0.7228 0.027 Uiso calc R 1 1
C C6 0.65372(8) -0.10171(11) 0.68153(4) 0.01726(19) Uani d . 1 1
C C7 0.59451(7) -0.01827(11) 0.64033(4) 0.01611(18) Uani d . 1 1
C C8 0.64134(7) 0.06184(12) 0.59202(4) 0.01745(19) Uani d . 1 1
H H8A 0.6751 -0.0134 0.5675 0.021 Uiso calc R 1 1
H H8B 0.6916 0.1413 0.6035 0.021 Uiso calc R 1 1
C C9 0.54760(7) 0.13688(11) 0.56463(4) 0.01575(18) Uani d . 1 1
H H9A 0.5444 0.1043 0.5256 0.019 Uiso calc R 1 1
C C10 0.54856(7) 0.31268(11) 0.56813(4) 0.01515(18) Uani d . 1 1
C C11 0.49159(7) 0.39548(12) 0.60596(4) 0.0186(2) Uani d . 1 1
H H11A 0.4487 0.3420 0.6308 0.022 Uiso calc R 1 1
C C12 0.49747(8) 0.55759(13) 0.60740(4) 0.0222(2) Uani d . 1 1
H H12A 0.4590 0.6142 0.6335 0.027 Uiso calc R 1 1
C C13 0.55944(8) 0.63580(12) 0.57079(4) 0.0220(2) Uani d . 1 1
H H13A 0.5622 0.7460 0.5713 0.026 Uiso calc R 1 1
C C14 0.61750(8) 0.55344(12) 0.53337(4) 0.0197(2) Uani d . 1 1
H H14A 0.6605 0.6071 0.5086 0.024 Uiso calc R 1 1
C C15 0.61256(7) 0.39232(12) 0.53229(4) 0.01723(19) Uani d . 1 1
H H15A 0.6530 0.3359 0.5070 0.021 Uiso calc R 1 1
C C16 0.36726(7) 0.04583(12) 0.57425(4) 0.01743(19) Uani d . 1 1
C C17 0.29434(8) -0.05575(13) 0.60548(5) 0.0233(2) Uani d . 1 1
H H17A 0.2245 -0.0367 0.5928 0.035 Uiso calc R 1 1
H H17B 0.2991 -0.0315 0.6443 0.035 Uiso calc R 1 1
H H17C 0.3120 -0.1651 0.5996 0.035 Uiso calc R 1 1

loop_
_atom_site_aniso_label
_atom_site_aniso_U_11
_atom_site_aniso_U_22
_atom_site_aniso_U_33
_atom_site_aniso_U_12
_atom_site_aniso_U_13
_atom_site_aniso_U_23
F1 0.0370(4) 0.0359(4) 0.0277(4) 0.0095(3) -0.0118(3) 0.0057(3)
O1 0.0190(4) 0.0253(4) 0.0237(4) -0.0001(3) -0.0042(3) 0.0026(3)
N1 0.0155(4) 0.0176(4) 0.0182(4) 0.0005(3) -0.0008(3) 0.0014(3)
N2 0.0127(4) 0.0187(4) 0.0207(4) -0.0015(3) -0.0006(3) 0.0044(3)
C1 0.0177(5) 0.0205(5) 0.0225(5) 0.0007(4) -0.0028(4) -0.0006(4)
C2 0.0196(5) 0.0268(5) 0.0273(5) 0.0032(4) -0.0067(4) -0.0010(4)
C3 0.0298(6) 0.0226(5) 0.0202(5) 0.0072(4) -0.0084(4) -0.0021(4)
C4 0.0293(6) 0.0262(5) 0.0190(5) 0.0050(4) 0.0012(4) 0.0022(4)
C5 0.0196(5) 0.0262(5) 0.0210(5) 0.0035(4) 0.0018(4) 0.0021(4)
C6 0.0165(4) 0.0177(4) 0.0176(4) 0.0024(3) -0.0012(3) -0.0024(3)
C7 0.0149(4) 0.0153(4) 0.0180(4) 0.0007(3) 0.0005(3) -0.0019(3)
C8 0.0126(4) 0.0180(4) 0.0218(5) 0.0006(3) 0.0009(3) 0.0015(3)
C9 0.0122(4) 0.0166(4) 0.0184(4) -0.0010(3) 0.0008(3) 0.0009(3)
C10 0.0123(4) 0.0170(4) 0.0161(4) 0.0002(3) -0.0023(3) 0.0004(3)
C11 0.0153(4) 0.0215(5) 0.0189(4) 0.0009(3) 0.0008(3) 0.0000(4)
C12 0.0203(5) 0.0223(5) 0.0241(5) 0.0034(4) -0.0008(4) -0.0055(4)
C13 0.0219(5) 0.0166(4) 0.0275(5) -0.0005(4) -0.0054(4) -0.0019(4)
C14 0.0160(4) 0.0203(5) 0.0230(5) -0.0035(4) -0.0028(4) 0.0029(4)
C15 0.0144(4) 0.0196(5) 0.0177(4) -0.0002(3) -0.0003(3) -0.0002(3)
C16 0.0137(4) 0.0168(4) 0.0218(4) 0.0000(3) -0.0003(3) -0.0020(3)
C17 0.0149(4) 0.0279(5) 0.0271(5) -0.0053(4) 0.0001(4) 0.0016(4)

loop_
_atom_type_symbol
_atom_type_description
_atom_type_scat_dispersion_real
_atom_type_scat_dispersion_imag
_atom_type_scat_source
C C 0.0033 0.0016 'International Tables Vol C Tables 4.2.6.8 and 6.1.1.4'
H H 0.0000 0.0000 'International Tables Vol C Tables 4.2.6.8 and 6.1.1.4'
N N 0.0061 0.0033 'International Tables Vol C Tables 4.2.6.8 and 6.1.1.4'
O O 0.0106 0.0060 'International Tables Vol C Tables 4.2.6.8 and 6.1.1.4'
F F 0.0171 0.0103 'International Tables Vol C Tables 4.2.6.8 and 6.1.1.4'

loop_
_geom_angle_atom_site_label_1
_geom_angle_atom_site_label_2
_geom_angle_atom_site_label_3
_geom_angle
C7 N1 N2 107.59(8)
C16 N2 N1 121.90(8)
C16 N2 C9 123.25(8)
N1 N2 C9 113.07(8)
C2 C1 C6 120.37(10)
C2 C1 H1A 119.8
C6 C1 H1A 119.8
C3 C2 C1 118.60(10)
C3 C2 H2A 120.7
C1 C2 H2A 120.7
F1 C3 C2 118.61(10)
F1 C3 C4 118.32(10)
C2 C3 C4 123.06(10)
C3 C4 C5 118.02(10)
C3 C4 H4A 121.0
C5 C4 H4A 121.0
C4 C5 C6 120.81(10)
C4 C5 H5A 119.6
C6 C5 H5A 119.6
C1 C6 C5 119.14(9)
C1 C6 C7 119.65(9)
C5 C6 C7 121.15(9)
N1 C7 C6 121.63(9)
N1 C7 C8 114.44(9)
C6 C7 C8 123.74(9)
C7 C8 C9 102.27(8)
C7 C8 H8A 111.3
C9 C8 H8A 111.3
C7 C8 H8B 111.3
C9 C8 H8B 111.3
H8A C8 H8B 109.2
N2 C9 C10 113.69(8)
N2 C9 C8 101.40(7)
C10 C9 C8 112.76(8)
N2 C9 H9A 109.6
C10 C9 H9A 109.6
C8 C9 H9A 109.6
C11 C10 C15 119.55(9)
C11 C10 C9 123.07(9)
C15 C10 C9 117.35(8)
C10 C11 C12 119.96(9)
C10 C11 H11A 120.0
C12 C11 H11A 120.0
C13 C12 C11 120.04(10)
C13 C12 H12A 120.0
C11 C12 H12A 120.0
C12 C13 C14 120.19(10)
C12 C13 H13A 119.9
C14 C13 H13A 119.9
C13 C14 C15 119.82(10)
C13 C14 H14A 120.1
C15 C14 H14A 120.1
C14 C15 C10 120.42(9)
C14 C15 H15A 119.8
C10 C15 H15A 119.8
O1 C16 N2 119.73(9)
O1 C16 C17 122.97(9)
N2 C16 C17 117.29(9)
C16 C17 H17A 109.5
C16 C17 H17B 109.5
H17A C17 H17B 109.5
C16 C17 H17C 109.5
H17A C17 H17C 109.5
H17B C17 H17C 109.5

loop_
_geom_bond_atom_site_label_1
_geom_bond_atom_site_label_2
_geom_bond_distance
F1 C3 1.3572(12)
O1 C16 1.2261(13)
N1 C7 1.2914(13)
N1 N2 1.3959(11)
N2 C16 1.3639(12)
N2 C9 1.4767(12)
C1 C2 1.3903(14)
C1 C6 1.3991(14)
C1 H1A 0.9500
C2 C3 1.3729(16)
C2 H2A 0.9500
C3 C4 1.3831(16)
C4 C5 1.3875(15)
C4 H4A 0.9500
C5 C6 1.4012(14)
C5 H5A 0.9500
C6 C7 1.4644(13)
C7 C8 1.5045(14)
C8 C9 1.5422(13)
C8 H8A 0.9900
C8 H8B 0.9900
C9 C10 1.5162(13)
C9 H9A 1.0000
C10 C11 1.3896(13)
C10 C15 1.3963(13)
C11 C12 1.3984(15)
C11 H11A 0.9500
C12 C13 1.3866(15)
C12 H12A 0.9500
C13 C14 1.3886(15)
C13 H13A 0.9500
C14 C15 1.3891(14)
C14 H14A 0.9500
C15 H15A 0.9500
C16 C17 1.5058(14)
C17 H17A 0.9800
C17 H17B 0.9800
C17 H17C 0.9800

loop_
_geom_hbond_atom_site_label_D
_geom_hbond_atom_site_label_H
_geom_hbond_atom_site_label_A
_geom_hbond_site_symmetry_A
_geom_hbond_distance_DH
_geom_hbond_distance_HA
_geom_hbond_distance_DA
_geom_hbond_angle_DHA
_geom_hbond_publ_flag
C8 H8A O1 5_656 0.99 2.58 3.3797(13) 138 yes
C1 H1A Cg2 7_645 0.95 2.85 3.6856(11) 148 yes
C13 H13A Cg1 1_565 0.95 2.73 3.6370(11) 161 yes

loop_
_geom_torsion_atom_site_label_1
_geom_torsion_atom_site_label_2
_geom_torsion_atom_site_label_3
_geom_torsion_atom_site_label_4
_geom_torsion
C7 N1 N2 C16 159.15(9)
C7 N1 N2 C9 -6.08(11)
C6 C1 C2 C3 0.25(16)
C1 C2 C3 F1 179.15(9)
C1 C2 C3 C4 0.17(17)
F1 C3 C4 C5 -179.15(10)
C2 C3 C4 C5 -0.16(17)
C3 C4 C5 C6 -0.26(16)
C2 C1 C6 C5 -0.66(15)
C2 C1 C6 C7 -177.92(9)
C4 C5 C6 C1 0.67(16)
C4 C5 C6 C7 177.89(10)
N2 N1 C7 C6 -176.87(8)
N2 N1 C7 C8 -1.65(11)
C1 C6 C7 N1 -179.40(9)
C5 C6 C7 N1 3.40(15)
C1 C6 C7 C8 5.84(15)
C5 C6 C7 C8 -171.37(9)
N1 C7 C8 C9 8.00(11)
C6 C7 C8 C9 -176.89(9)
C16 N2 C9 C10 84.23(11)
N1 N2 C9 C10 -110.76(9)
C16 N2 C9 C8 -154.47(9)
N1 N2 C9 C8 10.53(10)
C7 C8 C9 N2 -10.18(9)
C7 C8 C9 C10 111.76(9)
N2 C9 C10 C11 14.38(13)
C8 C9 C10 C11 -100.34(10)
N2 C9 C10 C15 -167.56(8)
C8 C9 C10 C15 77.72(11)
C15 C10 C11 C12 0.96(14)
C9 C10 C11 C12 178.98(9)
C10 C11 C12 C13 0.55(15)
C11 C12 C13 C14 -1.38(16)
C12 C13 C14 C15 0.69(15)
C13 C14 C15 C10 0.84(15)
C11 C10 C15 C14 -1.66(14)
C9 C10 C15 C14 -179.79(9)
N1 N2 C16 O1 -173.68(9)
C9 N2 C16 O1 -9.96(15)
N1 N2 C16 C17 5.37(14)
C9 N2 C16 C17 169.09(9)
